data_4125363
loop_
_publ_author_name
'Metrano, Anthony J.'
'Abascal, Nadia C.'
'Mercado, Brandon Q.'
'Paulson, Eric K.'
'Hurtley, Anna E.'
'Miller, Scott J.'

_publ_section_title
;
 Diversity of Secondary Structure in Catalytic Peptides with
 \b-Turn-Biased Sequences.
;
_journal_issue 1
_journal_name_full 'Journal of the American Chemical Society'
_journal_page_first 492
_journal_page_last 516
_journal_paper_doi 10.1021/jacs.6b11348
_journal_volume 139
_journal_year 2017
_chemical_absolute_configuration ad
_chemical_formula_moiety 'C29 H53 N7 O9'
_chemical_formula_sum 'C29 H53 N7 O9'
_chemical_formula_weight 643.78
_space_group_crystal_system monoclinic
_space_group_IT_number 4
_space_group_name_Hall 'P 2yb'
_space_group_name_H-M_alt 'P 1 21 1'
_symmetry_space_group_name_Hall 'P 2yb'
_symmetry_space_group_name_H-M 'P 1 21 1'
_atom_sites_solution_hydrogens mixed
_atom_sites_solution_primary direct
_atom_sites_solution_secondary difmap
_audit_creation_method SHELXL-2014/7
_cell_angle_alpha 90
_cell_angle_beta 115.399(2)
_cell_angle_gamma 90
_cell_formula_units_Z 2
_cell_length_a 9.6527(7)
_cell_length_b 18.7582(13)
_cell_length_c 10.5398(7)
_cell_measurement_reflns_used 319
_cell_measurement_temperature 93(2)
_cell_measurement_theta_max 68.3
_cell_measurement_theta_min 2.4
_cell_volume 1724.0(2)
_computing_cell_refinement 'CrystalClear-SM Expert 2.0 r15 (Rigaku, 2011)'
_computing_data_collection 'CrystalClear-SM Expert 2.0 r15 (Rigaku, 2011)'
_computing_data_reduction 'CrystalClear-SM Expert 2.0 r15 (Rigaku, 2011)'
_computing_molecular_graphics
; 
Dolomanov, O.V.; Bourhis, L.J.; Gildea, R.J.; Howard, J.A.K.; Puschmann, H., 
OLEX2: A complete structure solution, refinement and analysis program 
(2009). J. Appl. Cryst., 42, 339-341. 
;
_computing_publication_material 'SHELXL-2013/2 (Sheldrick, 2014)'
_computing_structure_refinement 'SHELXL-2014/7 (Sheldrick, 2014)'
_computing_structure_solution 'SHELXT-2014/5 (Sheldrick, 2014)'
_diffrn_ambient_temperature 93(2)
_diffrn_detector_area_resol_mean 22.2
_diffrn_measured_fraction_theta_full 0.999
_diffrn_measured_fraction_theta_max 0.995
_diffrn_measurement_device_type 'Rigaku Saturn 944+ CCD'
_diffrn_measurement_method \w
_diffrn_radiation_type CuK\a
_diffrn_radiation_wavelength 1.54178
_diffrn_reflns_av_R_equivalents 0.0714
_diffrn_reflns_av_unetI/netI 0.0338
_diffrn_reflns_Laue_measured_fraction_full 0.999
_diffrn_reflns_Laue_measured_fraction_max 0.995
_diffrn_reflns_limit_h_max 11
_diffrn_reflns_limit_h_min -11
_diffrn_reflns_limit_k_max 22
_diffrn_reflns_limit_k_min -22
_diffrn_reflns_limit_l_max 12
_diffrn_reflns_limit_l_min -12
_diffrn_reflns_number 59531
_diffrn_reflns_point_group_measured_fraction_full 0.996
_diffrn_reflns_point_group_measured_fraction_max 0.992
_diffrn_reflns_theta_full 67.679
_diffrn_reflns_theta_max 67.963
_diffrn_reflns_theta_min 4.644
_diffrn_source 'Sealed Tube'
_exptl_absorpt_coefficient_mu 0.764
_exptl_absorpt_correction_T_max 1.000
_exptl_absorpt_correction_T_min 0.851
_exptl_absorpt_correction_type multi-scan
_exptl_absorpt_process_details 'Jacobson, R. (1998) Private Communication'
_exptl_crystal_colour Colorless
_exptl_crystal_density_diffrn 1.240
_exptl_crystal_density_method 'not measured'
_exptl_crystal_description block
_exptl_crystal_F_000 696
_exptl_crystal_size_max 0.200
_exptl_crystal_size_mid 0.200
_exptl_crystal_size_min 0.100
_refine_diff_density_max 0.139
_refine_diff_density_min -0.149
_refine_diff_density_rms 0.032
_refine_ls_abs_structure_details
; 
 Flack x determined using 2515 quotients [(I+)-(I-)]/[(I+)+(I-)] 
 (Parsons, Flack and Wagner, Acta Cryst. B69 (2013) 249-259). 
;
_refine_ls_abs_structure_Flack 0.03(6)
_refine_ls_extinction_method none
_refine_ls_goodness_of_fit_ref 1.038
_refine_ls_hydrogen_treatment mixed
_refine_ls_matrix_type full
_refine_ls_number_parameters 451
_refine_ls_number_reflns 6221
_refine_ls_number_restraints 1
_refine_ls_restrained_S_all 1.038
_refine_ls_R_factor_all 0.0348
_refine_ls_R_factor_gt 0.0291
_refine_ls_shift/su_max 0.000
_refine_ls_shift/su_mean 0.000
_refine_ls_structure_factor_coef Fsqd
_refine_ls_weighting_details 'w=1/[\s^2^(Fo^2^)+(0.0342P)^2^+0.1231P] where P=(Fo^2^+2Fc^2^)/3'
_refine_ls_weighting_scheme calc
_refine_ls_wR_factor_gt 0.0646
_refine_ls_wR_factor_ref 0.0667
_reflns_Friedel_coverage 0.930
_reflns_Friedel_fraction_full 0.994
_reflns_Friedel_fraction_max 0.989
_reflns_number_gt 5711
_reflns_number_total 6221
_reflns_threshold_expression 'I > 2\s(I)'
_cod_data_source_file ja6b11348_si_027.cif
_cod_data_source_block 007-15136
_cod_depositor_comments 'Adding full bibliography for 4125336--4125366.cif.'
_cod_database_code 4125363
_shelx_shelxl_version_number 2014/7
_shelx_space_group_comment
; 
The symmetry employed for this shelxl refinement is uniquely defined 
by the following loop, which should always be used as a source of 
symmetry information in preference to the above space-group names. 
They are only intended as comments. 
;
_shelx_estimated_absorpt_t_min 0.862
_shelx_estimated_absorpt_t_max 0.927

loop_
_space_group_symop_operation_xyz
'x, y, z'
'-x, y+1/2, -z'

loop_
_atom_site_label
_atom_site_type_symbol
_atom_site_fract_x
_atom_site_fract_y
_atom_site_fract_z
_atom_site_U_iso_or_equiv
_atom_site_adp_type
_atom_site_occupancy
_atom_site_site_symmetry_order
_atom_site_calc_flag
_atom_site_refinement_flags_posn
_atom_site_refinement_flags_adp
O1 O 0.61949(17) 0.53011(8) 0.17403(15) 0.0253(3) Uani 1 1 d . .
O2 O 0.83949(17) 0.61391(8) -0.06096(15) 0.0248(3) Uani 1 1 d . .
O3 O 0.85120(17) 0.68186(8) 0.29172(15) 0.0238(3) Uani 1 1 d . .
O4 O 0.98027(16) 0.52810(8) 0.42969(15) 0.0226(3) Uani 1 1 d . .
O5 O 0.62446(17) 0.43623(9) 0.61458(16) 0.0269(4) Uani 1 1 d . .
O6 O 0.49366(17) 0.42125(9) 0.37711(15) 0.0297(4) Uani 1 1 d . .
N1 N 0.51370(19) 0.54286(10) -0.06229(19) 0.0232(4) Uani 1 1 d . .
N2 N 0.8977(2) 0.54806(9) 0.1344(2) 0.0198(4) Uani 1 1 d . .
H2 H 0.938(3) 0.5465(15) 0.223(3) 0.031(7) Uiso 1 1 d . .
N3 N 1.0856(2) 0.65623(10) 0.30136(19) 0.0198(4) Uani 1 1 d . .
H3 H 1.177(3) 0.6494(14) 0.352(3) 0.027(7) Uiso 1 1 d . .
N4 N 0.9733(2) 0.61700(10) 0.57001(18) 0.0197(4) Uani 1 1 d . .
N5 N 0.7203(2) 0.47403(11) 0.4640(2) 0.0254(4) Uani 1 1 d . .
H5 H 0.703(3) 0.4831(14) 0.379(3) 0.026(7) Uiso 1 1 d . .
N6 N 1.0966(2) 0.45594(10) 0.7769(2) 0.0273(4) Uani 1 1 d . .
N7 N 0.5148(2) 0.28649(10) 0.0840(2) 0.0261(4) Uani 1 1 d . .
C1 C 0.3798(3) 0.57938(15) -0.0633(3) 0.0377(6) Uani 1 1 d . .
H1A H 0.2864 0.5547 -0.1275 0.056 Uiso 1 1 calc R U
H1B H 0.3779 0.6287 -0.0948 0.056 Uiso 1 1 calc R U
H1C H 0.3851 0.5793 0.0316 0.056 Uiso 1 1 calc R U
C2 C 0.5085(3) 0.52717(13) -0.2007(2) 0.0295(5) Uani 1 1 d . .
H2A H 0.5951 0.5504 -0.2091 0.044 Uiso 1 1 calc R U
H2B H 0.4121 0.5451 -0.2742 0.044 Uiso 1 1 calc R U
H2C H 0.5148 0.4755 -0.2112 0.044 Uiso 1 1 calc R U
C3 C 0.6273(2) 0.52367(11) 0.0599(2) 0.0191(4) Uani 1 1 d . .
C4 C 0.7773(2) 0.49596(11) 0.0612(2) 0.0197(4) Uani 1 1 d . .
H4 H 0.7647 0.4903 -0.0375 0.024 Uiso 1 1 calc R U
C5 C 0.9139(2) 0.60597(11) 0.0674(2) 0.0198(5) Uani 1 1 d . .
C6 C 1.0406(2) 0.65979(11) 0.1499(2) 0.0206(5) Uani 1 1 d . .
C7 C 1.1811(3) 0.63801(13) 0.1267(2) 0.0258(5) Uani 1 1 d . .
H7A H 1.2643 0.6722 0.1738 0.039 Uiso 1 1 calc R U
H7B H 1.1541 0.6376 0.0258 0.039 Uiso 1 1 calc R U
H7C H 1.2147 0.5903 0.1656 0.039 Uiso 1 1 calc R U
C8 C 0.9891(3) 0.73495(12) 0.0932(2) 0.0270(5) Uani 1 1 d . .
H8A H 0.8974 0.7477 0.1058 0.041 Uiso 1 1 calc R U
H8B H 0.9656 0.7364 -0.0069 0.041 Uiso 1 1 calc R U
H8C H 1.0715 0.7689 0.1444 0.041 Uiso 1 1 calc R U
C9 C 0.9887(2) 0.66781(11) 0.3597(2) 0.0195(4) Uani 1 1 d . .
C10 C 1.0607(2) 0.66448(12) 0.5194(2) 0.0211(4) Uani 1 1 d . .
H10 H 1.1695 0.6480 0.5559 0.025 Uiso 1 1 calc R U
C11 C 1.0533(3) 0.73631(12) 0.5847(2) 0.0276(5) Uani 1 1 d . .
H11A H 1.1468 0.7648 0.6050 0.033 Uiso 1 1 calc R U
H11B H 0.9624 0.7640 0.5216 0.033 Uiso 1 1 calc R U
C12 C 1.0415(3) 0.71607(13) 0.7197(2) 0.0283(5) Uani 1 1 d . .
H12A H 1.1434 0.7037 0.7949 0.034 Uiso 1 1 calc R U
H12B H 0.9970 0.7555 0.7527 0.034 Uiso 1 1 calc R U
C13 C 0.9359(3) 0.65149(13) 0.6776(2) 0.0269(5) Uani 1 1 d . .
H13A H 0.9580 0.6194 0.7586 0.032 Uiso 1 1 calc R U
H13B H 0.8268 0.6660 0.6380 0.032 Uiso 1 1 calc R U
C14 C 0.9415(2) 0.55021(11) 0.5206(2) 0.0199(4) Uani 1 1 d . .
C15 C 0.8613(2) 0.49934(11) 0.5797(2) 0.0209(5) Uani 1 1 d . .
H15 H 0.8366 0.5243 0.6513 0.025 Uiso 1 1 calc R U
C16 C 0.6118(2) 0.44376(12) 0.4953(2) 0.0241(5) Uani 1 1 d . .
C17 C 0.3562(2) 0.39069(12) 0.3820(2) 0.0246(5) Uani 1 1 d . .
C18 C 0.2599(3) 0.37113(14) 0.2293(2) 0.0307(5) Uani 1 1 d . .
H18A H 0.2378 0.4142 0.1712 0.046 Uiso 1 1 calc R U
H18B H 0.1635 0.3494 0.2196 0.046 Uiso 1 1 calc R U
H18C H 0.3164 0.3371 0.1986 0.046 Uiso 1 1 calc R U
C19 C 0.2769(3) 0.44761(19) 0.4282(4) 0.0553(9) Uani 1 1 d . .
H19A H 0.3397 0.4593 0.5271 0.083 Uiso 1 1 calc R U
H19B H 0.1766 0.4300 0.4170 0.083 Uiso 1 1 calc R U
H19C H 0.2628 0.4904 0.3706 0.083 Uiso 1 1 calc R U
C20 C 0.3946(4) 0.32529(16) 0.4731(3) 0.0510(8) Uani 1 1 d . .
H20A H 0.4610 0.2940 0.4489 0.076 Uiso 1 1 calc R U
H20B H 0.3000 0.2999 0.4577 0.076 Uiso 1 1 calc R U
H20C H 0.4480 0.3393 0.5720 0.076 Uiso 1 1 calc R U
C21 C 0.8206(2) 0.42421(11) 0.1370(2) 0.0237(5) Uani 1 1 d . .
H21A H 0.9191 0.4080 0.1391 0.028 Uiso 1 1 calc R U
H21B H 0.8355 0.4305 0.2354 0.028 Uiso 1 1 calc R U
C22 C 0.7003(2) 0.36771(11) 0.0677(2) 0.0211(5) Uani 1 1 d . .
C23 C 0.6645(3) 0.34278(12) -0.0676(2) 0.0255(5) Uani 1 1 d . .
H23 H 0.7148 0.3619 -0.1202 0.031 Uiso 1 1 calc R U
C24 C 0.5552(3) 0.29002(12) -0.1243(2) 0.0266(5) Uani 1 1 d . .
H24 H 0.5293 0.2725 -0.2163 0.032 Uiso 1 1 calc R U
C25 C 0.4841(3) 0.26319(12) -0.0457(2) 0.0254(5) Uani 1 1 d . .
H25 H 0.4100 0.2265 -0.0852 0.031 Uiso 1 1 calc R U
C26 C 0.6201(2) 0.33820(11) 0.1367(2) 0.0233(5) Uani 1 1 d . .
H26 H 0.6411 0.3558 0.2277 0.028 Uiso 1 1 calc R U
C27 C 0.9667(2) 0.43594(12) 0.6466(2) 0.0236(5) Uani 1 1 d . .
H27A H 0.9076 0.3978 0.6661 0.028 Uiso 1 1 calc R U
H27B H 1.0048 0.4169 0.5799 0.028 Uiso 1 1 calc R U
C28 C 1.2203(3) 0.40399(14) 0.8122(3) 0.0406(7) Uani 1 1 d . .
H28A H 1.1830 0.3567 0.8221 0.061 Uiso 1 1 calc R U
H28B H 1.3061 0.4176 0.9009 0.061 Uiso 1 1 calc R U
H28C H 1.2549 0.4028 0.7374 0.061 Uiso 1 1 calc R U
C29 C 1.0507(3) 0.46208(14) 0.8917(3) 0.0365(6) Uani 1 1 d . .
H29A H 0.9641 0.4951 0.8647 0.055 Uiso 1 1 calc R U
H29B H 1.1371 0.4801 0.9758 0.055 Uiso 1 1 calc R U
H29C H 1.0202 0.4151 0.9117 0.055 Uiso 1 1 calc R U
O7 O 0.5916(2) 0.64482(10) 0.33371(18) 0.0299(4) Uani 1 1 d . .
H7D H 0.681(4) 0.6648(17) 0.342(3) 0.047(8) Uiso 1 1 d . .
H7E H 0.580(4) 0.607(2) 0.286(4) 0.068(12) Uiso 1 1 d . .
O8 O 0.40790(19) 0.64360(11) 0.4818(2) 0.0358(4) Uani 1 1 d . .
H8D H 0.460(4) 0.658(2) 0.563(4) 0.060(11) Uiso 1 1 d . .
H8E H 0.474(4) 0.6404(17) 0.438(3) 0.054(9) Uiso 1 1 d . .
O9 O 0.5799(3) 0.69362(11) 0.7552(2) 0.0402(5) Uani 1 1 d . .
H9A H 0.659(5) 0.673(2) 0.811(4) 0.066(11) Uiso 1 1 d . .
H9B H 0.548(4) 0.7264(18) 0.798(3) 0.049(9) Uiso 1 1 d . .

loop_
_atom_site_aniso_label
_atom_site_aniso_U_11
_atom_site_aniso_U_22
_atom_site_aniso_U_33
_atom_site_aniso_U_23
_atom_site_aniso_U_13
_atom_site_aniso_U_12
O1 0.0241(8) 0.0321(9) 0.0241(8) -0.0026(7) 0.0146(7) -0.0005(7)
O2 0.0235(8) 0.0294(8) 0.0212(8) 0.0018(7) 0.0094(7) -0.0004(7)
O3 0.0200(8) 0.0289(8) 0.0243(8) 0.0024(7) 0.0113(7) 0.0025(6)
O4 0.0236(8) 0.0245(8) 0.0238(8) 0.0002(6) 0.0142(7) 0.0005(6)
O5 0.0233(8) 0.0377(9) 0.0221(8) -0.0001(7) 0.0119(7) -0.0039(7)
O6 0.0199(8) 0.0475(11) 0.0212(8) 0.0015(7) 0.0084(7) -0.0093(7)
N1 0.0172(9) 0.0270(10) 0.0233(10) -0.0042(8) 0.0067(8) 0.0011(8)
N2 0.0179(9) 0.0230(9) 0.0200(10) 0.0003(8) 0.0096(8) -0.0019(7)
N3 0.0166(10) 0.0239(10) 0.0206(10) -0.0001(8) 0.0098(9) -0.0008(8)
N4 0.0197(9) 0.0236(9) 0.0195(9) -0.0005(7) 0.0118(8) -0.0006(7)
N5 0.0210(10) 0.0374(11) 0.0175(10) 0.0024(9) 0.0078(8) -0.0058(8)
N6 0.0208(10) 0.0269(10) 0.0300(11) 0.0080(8) 0.0068(9) 0.0011(8)
N7 0.0244(10) 0.0254(10) 0.0275(11) 0.0007(8) 0.0102(9) -0.0021(8)
C1 0.0193(13) 0.0422(15) 0.0465(16) -0.0124(12) 0.0094(12) 0.0063(11)
C2 0.0296(13) 0.0331(13) 0.0222(12) -0.0006(10) 0.0076(10) -0.0047(10)
C3 0.0186(11) 0.0171(10) 0.0243(11) -0.0037(9) 0.0117(9) -0.0025(8)
C4 0.0168(11) 0.0219(11) 0.0216(11) -0.0033(9) 0.0094(9) -0.0015(8)
C5 0.0171(11) 0.0234(11) 0.0241(12) 0.0004(9) 0.0138(9) 0.0032(9)
C6 0.0208(11) 0.0240(11) 0.0212(11) 0.0000(9) 0.0131(9) -0.0017(9)
C7 0.0222(12) 0.0328(12) 0.0271(12) -0.0029(10) 0.0150(10) -0.0035(10)
C8 0.0341(13) 0.0230(12) 0.0280(12) 0.0020(10) 0.0172(11) -0.0006(9)
C9 0.0194(11) 0.0171(10) 0.0241(11) 0.0009(9) 0.0114(10) -0.0011(8)
C10 0.0183(10) 0.0237(11) 0.0233(11) 0.0016(9) 0.0110(9) -0.0021(9)
C11 0.0347(14) 0.0245(12) 0.0270(13) -0.0036(10) 0.0164(11) -0.0037(10)
C12 0.0364(14) 0.0277(12) 0.0238(12) -0.0025(10) 0.0158(11) 0.0007(10)
C13 0.0301(13) 0.0325(13) 0.0233(12) -0.0020(10) 0.0164(10) 0.0029(10)
C14 0.0154(10) 0.0247(11) 0.0185(11) 0.0027(9) 0.0063(9) 0.0035(8)
C15 0.0180(11) 0.0251(11) 0.0200(11) 0.0006(9) 0.0084(9) 0.0000(9)
C16 0.0207(12) 0.0295(12) 0.0227(12) 0.0006(10) 0.0099(10) -0.0015(9)
C17 0.0177(11) 0.0320(13) 0.0264(12) 0.0001(10) 0.0116(10) -0.0043(9)
C18 0.0209(12) 0.0398(14) 0.0271(12) 0.0011(11) 0.0061(10) -0.0036(10)
C19 0.0283(15) 0.073(2) 0.0597(19) -0.0300(17) 0.0147(14) 0.0038(14)
C20 0.0573(19) 0.0458(17) 0.0326(15) 0.0081(13) 0.0029(14) -0.0230(14)
C21 0.0180(11) 0.0230(12) 0.0290(12) 0.0013(9) 0.0090(9) 0.0021(9)
C22 0.0176(11) 0.0194(11) 0.0256(12) 0.0019(9) 0.0085(9) 0.0053(8)
C23 0.0288(13) 0.0224(11) 0.0311(13) 0.0007(10) 0.0182(11) 0.0035(9)
C24 0.0305(13) 0.0230(12) 0.0249(12) -0.0004(9) 0.0106(10) 0.0050(10)
C25 0.0218(12) 0.0213(11) 0.0281(12) 0.0007(9) 0.0059(10) 0.0021(9)
C26 0.0218(11) 0.0227(11) 0.0235(12) 0.0008(9) 0.0078(10) 0.0013(9)
C27 0.0230(11) 0.0222(11) 0.0278(12) 0.0025(9) 0.0130(10) -0.0005(9)
C28 0.0249(13) 0.0314(13) 0.0577(17) 0.0149(13) 0.0103(12) 0.0034(11)
C29 0.0423(15) 0.0391(15) 0.0238(13) 0.0069(11) 0.0103(11) -0.0033(12)
O7 0.0262(9) 0.0354(10) 0.0343(10) -0.0040(8) 0.0187(8) -0.0003(8)
O8 0.0209(9) 0.0596(12) 0.0283(10) -0.0097(9) 0.0118(8) -0.0061(8)
O9 0.0470(12) 0.0370(10) 0.0289(10) -0.0056(8) 0.0091(10) 0.0151(9)

loop_
_atom_type_symbol
_atom_type_description
_atom_type_scat_dispersion_real
_atom_type_scat_dispersion_imag
_atom_type_scat_source
C C 0.0181 0.0091 'International Tables Vol C Tables 4.2.6.8 and 6.1.1.4'
H H 0.0000 0.0000 'International Tables Vol C Tables 4.2.6.8 and 6.1.1.4'
N N 0.0311 0.0180 'International Tables Vol C Tables 4.2.6.8 and 6.1.1.4'
O O 0.0492 0.0322 'International Tables Vol C Tables 4.2.6.8 and 6.1.1.4'

loop_
_geom_angle_atom_site_label_1
_geom_angle_atom_site_label_2
_geom_angle_atom_site_label_3
_geom_angle
C16 O6 C17 120.68(16)
C3 N1 C1 119.53(19)
C3 N1 C2 124.68(18)
C1 N1 C2 115.73(19)
C5 N2 C4 120.68(19)
C5 N2 H2 120(2)
C4 N2 H2 116.6(19)
C9 N3 C6 123.64(19)
C9 N3 H3 119.1(18)
C6 N3 H3 117.2(18)
C14 N4 C10 119.67(17)
C14 N4 C13 128.02(18)
C10 N4 C13 112.27(17)
C16 N5 C15 118.3(2)
C16 N5 H5 121.0(18)
C15 N5 H5 120.2(18)
C27 N6 C28 110.37(19)
C27 N6 C29 110.88(19)
C28 N6 C29 110.3(2)
C26 N7 C25 117.1(2)
N1 C1 H1A 109.5
N1 C1 H1B 109.5
H1A C1 H1B 109.5
N1 C1 H1C 109.5
H1A C1 H1C 109.5
H1B C1 H1C 109.5
N1 C2 H2A 109.5
N1 C2 H2B 109.5
H2A C2 H2B 109.5
N1 C2 H2C 109.5
H2A C2 H2C 109.5
H2B C2 H2C 109.5
O1 C3 N1 122.85(19)
O1 C3 C4 118.21(18)
N1 C3 C4 118.86(18)
N2 C4 C21 109.62(17)
N2 C4 C3 108.23(16)
C21 C4 C3 110.42(18)
N2 C4 H4 109.5
C21 C4 H4 109.5
C3 C4 H4 109.5
O2 C5 N2 121.9(2)
O2 C5 C6 119.18(18)
N2 C5 C6 118.59(18)
N3 C6 C8 111.27(17)
N3 C6 C7 107.02(18)
C8 C6 C7 110.16(18)
N3 C6 C5 112.28(17)
C8 C6 C5 109.77(18)
C7 C6 C5 106.17(17)
C6 C7 H7A 109.5
C6 C7 H7B 109.5
H7A C7 H7B 109.5
C6 C7 H7C 109.5
H7A C7 H7C 109.5
H7B C7 H7C 109.5
C6 C8 H8A 109.5
C6 C8 H8B 109.5
H8A C8 H8B 109.5
C6 C8 H8C 109.5
H8A C8 H8C 109.5
H8B C8 H8C 109.5
O3 C9 N3 123.8(2)
O3 C9 C10 121.14(19)
N3 C9 C10 115.07(19)
N4 C10 C9 111.35(17)
N4 C10 C11 102.99(17)
C9 C10 C11 111.99(18)
N4 C10 H10 110.1
C9 C10 H10 110.1
C11 C10 H10 110.1
C12 C11 C10 103.75(18)
C12 C11 H11A 111.0
C10 C11 H11A 111.0
C12 C11 H11B 111.0
C10 C11 H11B 111.0
H11A C11 H11B 109.0
C13 C12 C11 103.57(18)
C13 C12 H12A 111.0
C11 C12 H12A 111.0
C13 C12 H12B 111.0
C11 C12 H12B 111.0
H12A C12 H12B 109.0
N4 C13 C12 102.64(17)
N4 C13 H13A 111.2
C12 C13 H13A 111.2
N4 C13 H13B 111.2
C12 C13 H13B 111.2
H13A C13 H13B 109.2
O4 C14 N4 121.17(19)
O4 C14 C15 118.82(19)
N4 C14 C15 119.98(18)
N5 C15 C14 108.51(18)
N5 C15 C27 109.24(18)
C14 C15 C27 108.83(18)
N5 C15 H15 110.1
C14 C15 H15 110.1
C27 C15 H15 110.1
O5 C16 O6 126.1(2)
O5 C16 N5 123.8(2)
O6 C16 N5 110.09(19)
O6 C17 C20 111.2(2)
O6 C17 C19 109.0(2)
C20 C17 C19 113.1(2)
O6 C17 C18 102.05(17)
C20 C17 C18 110.5(2)
C19 C17 C18 110.4(2)
C17 C18 H18A 109.5
C17 C18 H18B 109.5
H18A C18 H18B 109.5
C17 C18 H18C 109.5
H18A C18 H18C 109.5
H18B C18 H18C 109.5
C17 C19 H19A 109.5
C17 C19 H19B 109.5
H19A C19 H19B 109.5
C17 C19 H19C 109.5
H19A C19 H19C 109.5
H19B C19 H19C 109.5
C17 C20 H20A 109.5
C17 C20 H20B 109.5
H20A C20 H20B 109.5
C17 C20 H20C 109.5
H20A C20 H20C 109.5
H20B C20 H20C 109.5
C22 C21 C4 112.59(17)
C22 C21 H21A 109.1
C4 C21 H21A 109.1
C22 C21 H21B 109.1
C4 C21 H21B 109.1
H21A C21 H21B 107.8
C26 C22 C23 116.9(2)
C26 C22 C21 120.9(2)
C23 C22 C21 122.1(2)
C24 C23 C22 119.4(2)
C24 C23 H23 120.3
C22 C23 H23 120.3
C25 C24 C23 119.1(2)
C25 C24 H24 120.4
C23 C24 H24 120.4
N7 C25 C24 123.0(2)
N7 C25 H25 118.5
C24 C25 H25 118.5
N7 C26 C22 124.5(2)
N7 C26 H26 117.7
C22 C26 H26 117.7
N6 C27 C15 111.64(18)
N6 C27 H27A 109.3
C15 C27 H27A 109.3
N6 C27 H27B 109.3
C15 C27 H27B 109.3
H27A C27 H27B 108.0
N6 C28 H28A 109.5
N6 C28 H28B 109.5
H28A C28 H28B 109.5
N6 C28 H28C 109.5
H28A C28 H28C 109.5
H28B C28 H28C 109.5
N6 C29 H29A 109.5
N6 C29 H29B 109.5
H29A C29 H29B 109.5
N6 C29 H29C 109.5
H29A C29 H29C 109.5
H29B C29 H29C 109.5
H7D O7 H7E 106(3)
H8D O8 H8E 107(3)
H9A O9 H9B 112(3)

loop_
_geom_bond_atom_site_label_1
_geom_bond_atom_site_label_2
_geom_bond_distance
O1 C3 1.243(3)
O2 C5 1.239(3)
O3 C9 1.236(3)
O4 C14 1.240(2)
O5 C16 1.218(3)
O6 C16 1.346(3)
O6 C17 1.467(3)
N1 C3 1.333(3)
N1 C1 1.459(3)
N1 C2 1.467(3)
N2 C5 1.341(3)
N2 C4 1.460(3)
N2 H2 0.84(3)
N3 C9 1.339(3)
N3 C6 1.465(3)
N3 H3 0.82(3)
N4 C14 1.341(3)
N4 C10 1.475(3)
N4 C13 1.478(3)
N5 C16 1.351(3)
N5 C15 1.463(3)
N5 H5 0.86(3)
N6 C27 1.457(3)
N6 C28 1.460(3)
N6 C29 1.461(3)
N7 C26 1.341(3)
N7 C25 1.342(3)
C1 H1A 0.9800
C1 H1B 0.9800
C1 H1C 0.9800
C2 H2A 0.9800
C2 H2B 0.9800
C2 H2C 0.9800
C3 C4 1.533(3)
C4 C21 1.529(3)
C4 H4 1.0000
C5 C6 1.536(3)
C6 C8 1.529(3)
C6 C7 1.533(3)
C7 H7A 0.9800
C7 H7B 0.9800
C7 H7C 0.9800
C8 H8A 0.9800
C8 H8B 0.9800
C8 H8C 0.9800
C9 C10 1.522(3)
C10 C11 1.529(3)
C10 H10 1.0000
C11 C12 1.524(3)
C11 H11A 0.9900
C11 H11B 0.9900
C12 C13 1.522(3)
C12 H12A 0.9900
C12 H12B 0.9900
C13 H13A 0.9900
C13 H13B 0.9900
C14 C15 1.520(3)
C15 C27 1.527(3)
C15 H15 1.0000
C17 C20 1.503(4)
C17 C19 1.511(4)
C17 C18 1.518(3)
C18 H18A 0.9800
C18 H18B 0.9800
C18 H18C 0.9800
C19 H19A 0.9800
C19 H19B 0.9800
C19 H19C 0.9800
C20 H20A 0.9800
C20 H20B 0.9800
C20 H20C 0.9800
C21 C22 1.509(3)
C21 H21A 0.9900
C21 H21B 0.9900
C22 C26 1.385(3)
C22 C23 1.396(3)
C23 C24 1.382(3)
C23 H23 0.9500
C24 C25 1.377(3)
C24 H24 0.9500
C25 H25 0.9500
C26 H26 0.9500
C27 H27A 0.9900
C27 H27B 0.9900
C28 H28A 0.9800
C28 H28B 0.9800
C28 H28C 0.9800
C29 H29A 0.9800
C29 H29B 0.9800
C29 H29C 0.9800
O7 H7D 0.91(4)
O7 H7E 0.85(4)
O8 H8D 0.83(4)
O8 H8E 0.93(4)
O9 H9A 0.83(4)
O9 H9B 0.89(4)

loop_
_geom_hbond_atom_site_label_D
_geom_hbond_atom_site_label_H
_geom_hbond_atom_site_label_A
_geom_hbond_distance_DH
_geom_hbond_distance_HA
_geom_hbond_distance_DA
_geom_hbond_angle_DHA
_geom_hbond_site_symmetry_A
N5 H5 O1 0.86(3) 2.14(3) 2.974(3) 163(2) .
N3 H3 O8 0.82(3) 2.06(3) 2.877(3) 174(3) 1_655
O7 H7D O3 0.91(4) 1.96(4) 2.812(2) 156(3) .
N2 H2 O4 0.84(3) 2.07(3) 2.887(3) 164(3) .
O8 H8D O9 0.83(4) 1.97(4) 2.800(3) 179(4) .
O8 H8E O7 0.93(4) 1.89(4) 2.820(2) 172(3) .
O9 H9A O2 0.83(4) 2.02(4) 2.846(3) 174(4) 1_556
O7 H7E O1 0.85(4) 2.00(4) 2.815(2) 161(4) .
O9 H9B N7 0.89(4) 1.96(4) 2.841(3) 170(3) 2_656

loop_
_geom_torsion_atom_site_label_1
_geom_torsion_atom_site_label_2
_geom_torsion_atom_site_label_3
_geom_torsion_atom_site_label_4
_geom_torsion
C1 N1 C3 O1 6.1(3)
C2 N1 C3 O1 -170.9(2)
C1 N1 C3 C4 -170.7(2)
C2 N1 C3 C4 12.2(3)
C5 N2 C4 C21 157.66(19)
C5 N2 C4 C3 -81.9(2)
O1 C3 C4 N2 -64.6(2)
N1 C3 C4 N2 112.4(2)
O1 C3 C4 C21 55.4(2)
N1 C3 C4 C21 -127.6(2)
C4 N2 C5 O2 -7.7(3)
C4 N2 C5 C6 178.93(18)
C9 N3 C6 C8 63.6(2)
C9 N3 C6 C7 -175.98(19)
C9 N3 C6 C5 -59.9(3)
O2 C5 C6 N3 162.96(18)
N2 C5 C6 N3 -23.5(3)
O2 C5 C6 C8 38.6(3)
N2 C5 C6 C8 -147.80(19)
O2 C5 C6 C7 -80.4(2)
N2 C5 C6 C7 93.2(2)
C6 N3 C9 O3 0.8(3)
C6 N3 C9 C10 -177.57(18)
C14 N4 C10 C9 52.6(2)
C13 N4 C10 C9 -129.35(19)
C14 N4 C10 C11 172.81(18)
C13 N4 C10 C11 -9.2(2)
O3 C9 C10 N4 52.2(3)
N3 C9 C10 N4 -129.31(19)
O3 C9 C10 C11 -62.5(3)
N3 C9 C10 C11 116.0(2)
N4 C10 C11 C12 29.4(2)
C9 C10 C11 C12 149.09(19)
C10 C11 C12 C13 -39.0(2)
C14 N4 C13 C12 163.1(2)
C10 N4 C13 C12 -14.7(2)
C11 C12 C13 N4 32.6(2)
C10 N4 C14 O4 -2.2(3)
C13 N4 C14 O4 -179.9(2)
C10 N4 C14 C15 175.72(18)
C13 N4 C14 C15 -2.0(3)
C16 N5 C15 C14 -162.9(2)
C16 N5 C15 C27 78.6(2)
O4 C14 C15 N5 -59.3(2)
N4 C14 C15 N5 122.8(2)
O4 C14 C15 C27 59.5(2)
N4 C14 C15 C27 -118.5(2)
C17 O6 C16 O5 6.6(3)
C17 O6 C16 N5 -175.90(19)
C15 N5 C16 O5 0.0(3)
C15 N5 C16 O6 -177.57(18)
C16 O6 C17 C20 -60.2(3)
C16 O6 C17 C19 65.2(3)
C16 O6 C17 C18 -178.0(2)
N2 C4 C21 C22 179.51(18)
C3 C4 C21 C22 60.4(2)
C4 C21 C22 C26 -115.4(2)
C4 C21 C22 C23 64.6(3)
C26 C22 C23 C24 -1.2(3)
C21 C22 C23 C24 178.84(19)
C22 C23 C24 C25 0.0(3)
C26 N7 C25 C24 -0.1(3)
C23 C24 C25 N7 0.8(3)
C25 N7 C26 C22 -1.3(3)
C23 C22 C26 N7 2.0(3)
C21 C22 C26 N7 -178.1(2)
C28 N6 C27 C15 -160.06(19)
C29 N6 C27 C15 77.4(2)
N5 C15 C27 N6 -170.15(18)
C14 C15 C27 N6 71.5(2)
